data_2210789
loop_
_publ_author_name
'Xiao-Fei Zhu'
'De-Qing Shi'

_publ_section_title
;<i>O</i>-(<i>E</i>)-1-{1-[(6-Chloropyridin-3-yl)methyl]-5-methyl-1<i>H</i>-1,2,3-triazol-4-yl}ethyleneamino
 <i>O</i>-ethyl <i>O</i>-phenyl phosphorothioate
;
_journal_coeditor_code SJ2123
_journal_issue 10
_journal_name_full 'Acta Crystallographica Section E'
_journal_page_first o4541
_journal_page_last o4542
_journal_paper_doi 10.1107/S1600536806036956
_journal_volume 62
_journal_year 2006
_chemical_formula_iupac 'C19 H21 Cl N5 O3 P S'
_chemical_formula_moiety 'C19 H21 Cl N5 O3 P S'
_chemical_formula_sum 'C19 H21 Cl N5 O3 P S'
_chemical_formula_weight 465.89
_chemical_name_systematic
;
O-1-((E)-1-{1-[(6-Chloropyridin-3-yl)methyl]-5-methyl-
1H-1,2,3-triazol-4-yl}ethyleneamino) O-ethyl O-phenyl phosphorothioate
;
_space_group_IT_number 2
_symmetry_cell_setting triclinic
_symmetry_space_group_name_Hall '-P 1'
_symmetry_space_group_name_H-M 'P -1'
_atom_sites_solution_hydrogens geom
_atom_sites_solution_primary direct
_atom_sites_solution_secondary difmap
_cell_angle_alpha 89.373(2)
_cell_angle_beta 76.631(2)
_cell_angle_gamma 68.565(2)
_cell_formula_units_Z 2
_cell_length_a 8.5491(11)
_cell_length_b 10.7464(14)
_cell_length_c 13.8045(17)
_cell_measurement_reflns_used 3319
_cell_measurement_temperature 292(2)
_cell_measurement_theta_max 23.85
_cell_measurement_theta_min 2.45
_cell_volume 1144.7(3)
_computing_cell_refinement 'SAINT (Bruker, 2000)'
_computing_data_collection 'SMART (Bruker, 2000)'
_computing_data_reduction SAINT
_computing_molecular_graphics 'SHELXTL (Bruker, 1997)'
_computing_publication_material SHELXTL
_computing_structure_refinement 'SHELXL97 (Sheldrick, 1997)'
_computing_structure_solution 'SHELXS97 (Sheldrick, 1997)'
_diffrn_ambient_temperature 292(2)
_diffrn_measured_fraction_theta_full 0.994
_diffrn_measured_fraction_theta_max 0.994
_diffrn_measurement_device_type 'Bruker SMART CCD area-detector'
_diffrn_measurement_method '\f and \w'
_diffrn_radiation_monochromator graphite
_diffrn_radiation_source 'fine-focus sealed tube'
_diffrn_radiation_type MoK\a
_diffrn_radiation_wavelength 0.71073
_diffrn_reflns_av_R_equivalents 0.0451
_diffrn_reflns_av_sigmaI/netI 0.0415
_diffrn_reflns_limit_h_max 10
_diffrn_reflns_limit_h_min -10
_diffrn_reflns_limit_k_max 12
_diffrn_reflns_limit_k_min -13
_diffrn_reflns_limit_l_max 16
_diffrn_reflns_limit_l_min -16
_diffrn_reflns_number 9681
_diffrn_reflns_theta_full 25.50
_diffrn_reflns_theta_max 25.50
_diffrn_reflns_theta_min 1.52
_diffrn_standards_number 0
_exptl_absorpt_coefficient_mu 0.358
_exptl_absorpt_correction_type none
_exptl_crystal_colour colorless
_exptl_crystal_density_diffrn 1.352
_exptl_crystal_density_method 'not measured'
_exptl_crystal_description block
_exptl_crystal_F_000 484
_exptl_crystal_size_max 0.30
_exptl_crystal_size_mid 0.20
_exptl_crystal_size_min 0.20
_refine_diff_density_max 0.454
_refine_diff_density_min -0.219
_refine_ls_extinction_method none
_refine_ls_goodness_of_fit_ref 1.047
_refine_ls_hydrogen_treatment constr
_refine_ls_matrix_type full
_refine_ls_number_parameters 275
_refine_ls_number_reflns 4242
_refine_ls_number_restraints 7
_refine_ls_restrained_S_all 1.061
_refine_ls_R_factor_all 0.0777
_refine_ls_R_factor_gt 0.0598
_refine_ls_shift/su_max 0.001
_refine_ls_shift/su_mean 0.000
_refine_ls_structure_factor_coef Fsqd
_refine_ls_weighting_details 'calc w=1/[\s^2^(Fo^2^)+(0.0966P)^2^+0.1292P] where P=(Fo^2^+2Fc^2^)/3'
_refine_ls_weighting_scheme calc
_refine_ls_wR_factor_gt 0.1618
_refine_ls_wR_factor_ref 0.1735
_reflns_number_gt 3111
_reflns_number_total 4242
_reflns_threshold_expression I>2\s(I)
_cod_data_source_file sj2123.cif
_cod_data_source_block I
_cod_depositor_comments
;
The following automatic conversions were performed:
'_symmetry_cell_setting' value 'Triclinic' changed to 'triclinic'
according to '/home/saulius/struct/CIF-dictionaries/cif_core.dic'
dictionary named 'cif_core.dic' version 2.4.1 from 2010-06-29.

Automatic conversion script
Id: cif_fix_enum 1527 2010-12-29 10:47:43Z saulius 

The following automatic conversions were performed:

'_symmetry_cell_setting' value 'Triclinic' changed to 'triclinic'
according to /home/saulius/struct/CIF-dictionaries/cif_core.dic
dictionary named 'cif_core.dic' version 2.4.1 from 2010-06-29.

Automatic conversion script
Id: cif_fix_values 1715 2011-07-08 13:25:40Z adriana 
;
_cod_database_code 2210789
_cod_database_fobs_code 2210789

loop_
_symmetry_equiv_pos_as_xyz
'x, y, z'
'-x, -y, -z'

loop_
_atom_site_type_symbol
_atom_site_label
_atom_site_fract_x
_atom_site_fract_y
_atom_site_fract_z
_atom_site_U_iso_or_equiv
_atom_site_adp_type
_atom_site_calc_flag
_atom_site_refinement_flags
_atom_site_occupancy
_atom_site_disorder_assembly
_atom_site_disorder_group
C C1 0.3069(4) 1.4950(3) 0.9346(3) 0.0766(9) Uani d . 1 . .
C C2 0.3298(4) 1.3869(4) 0.9896(2) 0.0769(9) Uani d . 1 E .
H H2 0.2442 1.3861 1.0449 0.092 Uiso calc R 1 . .
C C3 0.4831(4) 1.2792(3) 0.9610(2) 0.0692(8) Uani d . 1 . .
H H3 0.5039 1.2037 0.9971 0.083 Uiso calc R 1 E .
C C4 0.6064(4) 1.2836(3) 0.87811(19) 0.0567(7) Uani d . 1 E .
C C5 0.5663(5) 1.3971(3) 0.8292(3) 0.0875(11) Uani d . 1 . .
H H5 0.6488 1.4008 0.7732 0.105 Uiso calc R 1 A 1
C C6 0.7793(4) 1.1706(3) 0.8435(2) 0.0655(7) Uani d . 1 . .
H H6A 0.8488 1.1960 0.7867 0.079 Uiso calc R 1 B 1
H H6B 0.8396 1.1551 0.8967 0.079 Uiso calc R 1 B 1
C C7 0.7614(5) 1.0776(3) 0.6364(2) 0.0776(9) Uani d . 1 E .
H H7A 0.7046 1.1721 0.6550 0.116 Uiso calc R 1 . .
H H7B 0.7057 1.0513 0.5919 0.116 Uiso calc R 1 . .
H H7C 0.8808 1.0577 0.6034 0.116 Uiso calc R 1 . .
C C8 0.7510(3) 1.0025(3) 0.72746(18) 0.0534(6) Uani d . 1 . .
C C9 0.7267(3) 0.8845(2) 0.74660(18) 0.0531(6) Uani d . 1 E .
C C10 0.7006(3) 0.7898(2) 0.68249(18) 0.0534(6) Uani d . 1 . .
C C11 0.6502(5) 0.6794(3) 0.7289(2) 0.0754(9) Uani d . 1 E .
H H11A 0.5937 0.6490 0.6871 0.113 Uiso calc R 1 . .
H H11B 0.5725 0.7120 0.7935 0.113 Uiso calc R 1 . .
H H11C 0.7520 0.6063 0.7360 0.113 Uiso calc R 1 . .
C C12 0.8108(9) 0.4609(6) 0.3629(5) 0.165(3) Uani d D 1 . .
H H12A 0.8381 0.4336 0.2923 0.199 Uiso calc R 1 C 1
H H12B 0.9191 0.4429 0.3816 0.199 Uiso calc R 1 C 1
C C14 0.7091(4) 0.9050(3) 0.3042(2) 0.0673(8) Uani d . 1 D 1
C C15 0.7119(4) 0.8550(4) 0.2126(2) 0.0824(10) Uani d . 1 D 1
H H15 0.6866 0.7786 0.2070 0.099 Uiso calc R 1 D 1
C C16 0.7518(5) 0.9177(5) 0.1306(3) 0.0960(12) Uani d . 1 D 1
H H16 0.7535 0.8844 0.0683 0.115 Uiso calc R 1 D 1
C C17 0.7890(5) 1.0277(5) 0.1384(3) 0.1014(13) Uani d . 1 D 1
H H17 0.8156 1.0701 0.0813 0.122 Uiso calc R 1 D 1
C C18 0.7885(6) 1.0779(4) 0.2283(4) 0.1044(13) Uani d . 1 D 1
H H18 0.8156 1.1536 0.2326 0.125 Uiso calc R 1 D 1
C C19 0.7471(5) 1.0154(4) 0.3145(3) 0.0889(11) Uani d . 1 D 1
H H19 0.7456 1.0485 0.3768 0.107 Uiso calc R 1 D 1
Cl Cl1 0.11413(13) 1.63496(11) 0.96939(12) 0.1272(5) Uani d . 1 E 1
N N1 0.4190(4) 1.5031(3) 0.8547(3) 0.1000(10) Uani d . 1 E 1
N N2 0.7616(3) 1.0467(2) 0.81519(15) 0.0578(6) Uani d . 1 E 1
N N3 0.7470(4) 0.9601(3) 0.88574(17) 0.0750(7) Uani d . 1 E 1
N N4 0.7254(4) 0.8626(2) 0.84390(17) 0.0705(7) Uani d . 1 E 1
N N5 0.7253(3) 0.8112(2) 0.59082(16) 0.0657(6) Uani d . 1 D 1
O O1 0.6898(3) 0.7145(2) 0.53524(14) 0.0734(6) Uani d . 1 D 1
O O2 0.7081(4) 0.6062(3) 0.37940(17) 0.0953(8) Uani d . 1 D 1
O O3 0.6579(3) 0.8461(2) 0.39081(15) 0.0804(6) Uani d . 1 D 1
P P1 0.77589(10) 0.70651(8) 0.41932(5) 0.0650(3) Uani d . 1 D 1
S S1 1.01879(11) 0.66671(9) 0.38187(7) 0.0841(3) Uani d . 1 D 1
C C13 0.7216(12) 0.3816(10) 0.4193(7) 0.237(4) Uani d DU 1 D .
H H13A 0.7069 0.4001 0.4894 0.355 Uiso calc R 1 . .
H H13B 0.7888 0.2880 0.4008 0.355 Uiso calc R 1 . .
H H13C 0.6102 0.4041 0.4052 0.355 Uiso calc R 1 . .

loop_
_atom_site_aniso_label
_atom_site_aniso_U_11
_atom_site_aniso_U_22
_atom_site_aniso_U_33
_atom_site_aniso_U_12
_atom_site_aniso_U_13
_atom_site_aniso_U_23
C1 0.0640(19) 0.0610(19) 0.101(2) -0.0238(15) -0.0104(17) -0.0118(18)
C2 0.069(2) 0.096(3) 0.0605(17) -0.0342(18) -0.0005(14) -0.0042(17)
C3 0.0733(19) 0.078(2) 0.0521(15) -0.0274(16) -0.0085(14) 0.0083(14)
C4 0.0652(16) 0.0589(16) 0.0511(14) -0.0326(13) -0.0081(12) -0.0025(12)
C5 0.079(2) 0.067(2) 0.099(2) -0.0305(18) 0.0156(18) 0.0116(18)
C6 0.0680(18) 0.0666(18) 0.0618(16) -0.0294(15) -0.0078(13) -0.0026(13)
C7 0.112(3) 0.080(2) 0.0610(17) -0.061(2) -0.0209(17) 0.0231(15)
C8 0.0542(15) 0.0548(15) 0.0471(14) -0.0201(12) -0.0050(11) 0.0063(11)
C9 0.0584(15) 0.0483(14) 0.0427(12) -0.0159(12) -0.0001(11) 0.0058(11)
C10 0.0535(14) 0.0476(14) 0.0510(14) -0.0169(11) -0.0008(11) 0.0059(11)
C11 0.099(2) 0.0590(18) 0.0671(18) -0.0399(17) -0.0005(16) 0.0079(14)
C12 0.164(5) 0.104(4) 0.234(7) -0.074(4) -0.019(5) -0.020(4)
C14 0.0627(17) 0.0695(19) 0.0592(17) -0.0127(15) -0.0152(13) 0.0089(14)
C15 0.082(2) 0.096(2) 0.068(2) -0.0275(19) -0.0250(17) 0.0032(18)
C16 0.088(3) 0.113(3) 0.069(2) -0.014(2) -0.0244(18) 0.016(2)
C17 0.092(3) 0.105(3) 0.084(3) -0.012(2) -0.019(2) 0.037(2)
C18 0.107(3) 0.071(2) 0.129(4) -0.028(2) -0.027(3) 0.026(2)
C19 0.095(3) 0.080(2) 0.081(2) -0.018(2) -0.0254(19) 0.0009(19)
Cl1 0.0743(6) 0.0780(7) 0.2053(14) -0.0160(5) -0.0079(7) -0.0251(7)
N1 0.088(2) 0.0613(17) 0.136(3) -0.0306(16) 0.0034(19) 0.0176(17)
N2 0.0689(14) 0.0555(13) 0.0476(12) -0.0255(11) -0.0077(10) 0.0046(10)
N3 0.109(2) 0.0683(16) 0.0476(13) -0.0362(15) -0.0143(13) 0.0088(11)
N4 0.1000(19) 0.0579(15) 0.0501(13) -0.0314(14) -0.0089(12) 0.0116(11)
N5 0.0872(17) 0.0638(15) 0.0540(13) -0.0439(13) -0.0059(12) 0.0035(11)
O1 0.0906(15) 0.0812(14) 0.0566(11) -0.0495(12) -0.0047(10) 0.0011(10)
O2 0.1092(19) 0.1020(19) 0.0816(16) -0.0517(16) -0.0151(14) -0.0137(13)
O3 0.0690(13) 0.0918(16) 0.0656(13) -0.0185(12) -0.0074(10) 0.0061(11)
P1 0.0698(5) 0.0701(5) 0.0538(4) -0.0294(4) -0.0071(3) 0.0018(3)
S1 0.0667(5) 0.0850(6) 0.0888(6) -0.0238(4) -0.0045(4) 0.0205(5)
C13 0.251(8) 0.216(7) 0.284(8) -0.109(6) -0.110(6) 0.047(6)

loop_
_atom_type_symbol
_atom_type_description
_atom_type_scat_dispersion_real
_atom_type_scat_dispersion_imag
_atom_type_scat_source
C C 0.0033 0.0016 'International Tables Vol C Tables 4.2.6.8 and 6.1.1.4'
H H 0.0000 0.0000 'International Tables Vol C Tables 4.2.6.8 and 6.1.1.4'
N N 0.0061 0.0033 'International Tables Vol C Tables 4.2.6.8 and 6.1.1.4'
O O 0.0106 0.0060 'International Tables Vol C Tables 4.2.6.8 and 6.1.1.4'
Cl Cl 0.1484 0.1585 'International Tables Vol C Tables 4.2.6.8 and 6.1.1.4'
P P 0.1023 0.0942 'International Tables Vol C Tables 4.2.6.8 and 6.1.1.4'
S S 0.1246 0.1234 'International Tables Vol C Tables 4.2.6.8 and 6.1.1.4'

loop_
_geom_angle_atom_site_label_1
_geom_angle_atom_site_label_2
_geom_angle_atom_site_label_3
_geom_angle
_geom_angle_publ_flag
N1 C1 C2 124.9(3) ?
N1 C1 Cl1 115.9(3) ?
C2 C1 Cl1 119.2(3) ?
C1 C2 C3 117.8(3) ?
C1 C2 H2 121.1 ?
C3 C2 H2 121.1 ?
C2 C3 C4 119.4(3) ?
C2 C3 H3 120.3 ?
C4 C3 H3 120.3 ?
C5 C4 C3 116.8(3) ?
C5 C4 C6 120.8(3) ?
C3 C4 C6 122.4(3) ?
N1 C5 C4 125.4(3) ?
N1 C5 H5 117.3 ?
C4 C5 H5 117.3 ?
N2 C6 C4 112.0(2) ?
N2 C6 H6A 109.2 ?
C4 C6 H6A 109.2 ?
N2 C6 H6B 109.2 ?
C4 C6 H6B 109.2 ?
H6A C6 H6B 107.9 ?
C8 C7 H7A 109.5 ?
C8 C7 H7B 109.5 ?
H7A C7 H7B 109.5 ?
C8 C7 H7C 109.5 ?
H7A C7 H7C 109.5 ?
H7B C7 H7C 109.5 ?
N2 C8 C9 104.1(2) ?
N2 C8 C7 123.0(3) ?
C9 C8 C7 132.9(3) ?
N4 C9 C8 108.6(2) ?
N4 C9 C10 120.3(2) ?
C8 C9 C10 131.1(2) ?
N5 C10 C9 114.7(2) ?
N5 C10 C11 126.5(3) ?
C9 C10 C11 118.7(2) ?
C10 C11 H11A 109.5 ?
C10 C11 H11B 109.5 ?
H11A C11 H11B 109.5 ?
C10 C11 H11C 109.5 ?
H11A C11 H11C 109.5 ?
H11B C11 H11C 109.5 ?
C13 C12 O2 113.0(6) ?
C13 C12 H12A 109.0 ?
O2 C12 H12A 109.0 ?
C13 C12 H12B 109.0 ?
O2 C12 H12B 109.0 ?
H12A C12 H12B 107.8 ?
C19 C14 C15 121.6(3) ?
C19 C14 O3 118.2(3) ?
C15 C14 O3 120.1(3) ?
C16 C15 C14 119.4(4) ?
C16 C15 H15 120.3 ?
C14 C15 H15 120.3 ?
C17 C16 C15 120.5(4) ?
C17 C16 H16 119.8 ?
C15 C16 H16 119.8 ?
C16 C17 C18 121.0(4) ?
C16 C17 H17 119.5 ?
C18 C17 H17 119.5 ?
C17 C18 C19 119.8(4) ?
C17 C18 H18 120.1 ?
C19 C18 H18 120.1 ?
C14 C19 C18 117.8(4) ?
C14 C19 H19 121.1 ?
C18 C19 H19 121.1 ?
C1 N1 C5 115.6(3) ?
C8 N2 N3 111.0(2) ?
C8 N2 C6 130.1(2) ?
N3 N2 C6 118.9(2) ?
N4 N3 N2 107.1(2) ?
N3 N4 C9 109.2(2) ?
C10 N5 O1 109.9(2) ?
N5 O1 P1 110.91(15) ?
C12 O2 P1 122.0(3) ?
C14 O3 P1 122.91(18) ?
O2 P1 O3 103.17(14) yes
O2 P1 O1 99.71(12) yes
O3 P1 O1 100.90(12) yes
O2 P1 S1 117.60(11) yes
O3 P1 S1 115.93(10) yes
O1 P1 S1 116.82(10) yes
C12 C13 H13A 109.5 ?
C12 C13 H13B 109.5 ?
H13A C13 H13B 109.5 ?
C12 C13 H13C 109.5 ?
H13A C13 H13C 109.5 ?
H13B C13 H13C 109.5 ?

loop_
_geom_bond_atom_site_label_1
_geom_bond_atom_site_label_2
_geom_bond_distance
_geom_bond_publ_flag
C1 N1 1.308(4) ?
C1 C2 1.361(5) ?
C1 Cl1 1.745(3) ?
C2 C3 1.369(4) ?
C2 H2 0.9300 ?
C3 C4 1.378(4) ?
C3 H3 0.9300 ?
C4 C5 1.357(4) ?
C4 C6 1.504(4) ?
C5 N1 1.328(4) ?
C5 H5 0.9300 ?
C6 N2 1.462(4) ?
C6 H6A 0.9700 ?
C6 H6B 0.9700 ?
C7 C8 1.489(4) ?
C7 H7A 0.9600 ?
C7 H7B 0.9600 ?
C7 H7C 0.9600 ?
C8 N2 1.340(3) ?
C8 C9 1.372(4) ?
C9 N4 1.359(3) ?
C9 C10 1.465(4) ?
C10 N5 1.267(3) ?
C10 C11 1.495(4) ?
C11 H11A 0.9600 ?
C11 H11B 0.9600 ?
C11 H11C 0.9600 ?
C12 C13 1.449(7) ?
C12 O2 1.474(6) ?
C12 H12A 0.9700 ?
C12 H12B 0.9700 ?
C14 C19 1.357(5) ?
C14 C15 1.372(4) ?
C14 O3 1.402(4) ?
C15 C16 1.351(5) ?
C15 H15 0.9300 ?
C16 C17 1.343(6) ?
C16 H16 0.9300 ?
C17 C18 1.358(6) ?
C17 H17 0.9300 ?
C18 C19 1.397(5) ?
C18 H18 0.9300 ?
C19 H19 0.9300 ?
N2 N3 1.356(3) ?
N3 N4 1.292(4) ?
N5 O1 1.455(3) ?
O1 P1 1.588(2) yes
O2 P1 1.555(3) yes
O3 P1 1.577(2) yes
P1 S1 1.9031(12) yes
C13 H13A 0.9600 ?
C13 H13B 0.9600 ?
C13 H13C 0.9600 ?

loop_
_geom_hbond_atom_site_label_D
_geom_hbond_atom_site_label_H
_geom_hbond_atom_site_label_A
_geom_hbond_site_symmetry_A
_geom_hbond_distance_DH
_geom_hbond_distance_HA
_geom_hbond_distance_DA
_geom_hbond_angle_DHA
C16 H16 N3 1_554 0.93 2.65 3.413(5) 140.2
C5 H5 S1 2_776 0.93 2.98 3.877(4) 161.7
C6 H6A S1 2_776 0.97 2.97 3.914(3) 165.7

loop_
_geom_torsion_atom_site_label_1
_geom_torsion_atom_site_label_2
_geom_torsion_atom_site_label_3
_geom_torsion_atom_site_label_4
_geom_torsion
N1 C1 C2 C3 1.5(6)
Cl1 C1 C2 C3 -179.4(3)
C1 C2 C3 C4 -0.5(5)
C2 C3 C4 C5 -0.2(5)
C2 C3 C4 C6 178.5(3)
C3 C4 C5 N1 0.0(5)
C6 C4 C5 N1 -178.7(3)
C5 C4 C6 N2 -119.1(3)
C3 C4 C6 N2 62.2(3)
N2 C8 C9 N4 -0.6(3)
C7 C8 C9 N4 -179.1(3)
N2 C8 C9 C10 178.0(3)
C7 C8 C9 C10 -0.6(5)
N4 C9 C10 N5 -171.8(3)
C8 C9 C10 N5 9.9(4)
N4 C9 C10 C11 7.7(4)
C8 C9 C10 C11 -170.6(3)
C19 C14 C15 C16 -0.7(5)
O3 C14 C15 C16 176.1(3)
C14 C15 C16 C17 0.3(6)
C15 C16 C17 C18 0.4(6)
C16 C17 C18 C19 -0.6(6)
C15 C14 C19 C18 0.4(5)
O3 C14 C19 C18 -176.5(3)
C17 C18 C19 C14 0.2(6)
C2 C1 N1 C5 -1.6(6)
Cl1 C1 N1 C5 179.2(3)
C4 C5 N1 C1 0.8(6)
C9 C8 N2 N3 0.8(3)
C7 C8 N2 N3 179.5(3)
C9 C8 N2 C6 -176.9(3)
C7 C8 N2 C6 1.9(5)
C4 C6 N2 C8 87.4(3)
C4 C6 N2 N3 -90.1(3)
C8 N2 N3 N4 -0.7(3)
C6 N2 N3 N4 177.2(2)
N2 N3 N4 C9 0.3(3)
C8 C9 N4 N3 0.1(3)
C10 C9 N4 N3 -178.6(2)
C9 C10 N5 O1 -178.0(2)
C11 C10 N5 O1 2.6(4)
C10 N5 O1 P1 -161.49(19)
C13 C12 O2 P1 122.1(6)
C19 C14 O3 P1 -109.2(3)
C15 C14 O3 P1 73.8(3)
C12 O2 P1 O3 161.8(4)
C12 O2 P1 O1 -94.4(4)
C12 O2 P1 S1 32.9(4)
C14 O3 P1 O2 -96.4(3)
C14 O3 P1 O1 160.8(2)
C14 O3 P1 S1 33.6(3)
N5 O1 P1 O2 -176.43(19)
N5 O1 P1 O3 -70.9(2)
N5 O1 P1 S1 55.75(19)
